data_4110602
loop_
_publ_author_name
'Bryan K. Spraul'
'S. Suresh'
'Jianyong Jin'
'Dennis W. Smith'

_publ_section_title
;
 Synthesis and Electronic Factors in Thermal Cyclodimerization of
 Functionalized Aromatic Trifluorovinyl Ethers
;
_journal_name_full 'Journal of the American Chemical Society'
_journal_page_first 7055
_journal_page_last 7064
_journal_paper_doi 10.1021/ja0600227
_journal_volume 128
_journal_year 2006
_chemical_formula_sum 'C20 H14 F6 O6'
_chemical_formula_weight 464.31
_chemical_name_systematic
; 
 ? 
;
_space_group_IT_number 62
_symmetry_cell_setting orthorhombic
_symmetry_space_group_name_Hall '-P 2ac 2n'
_symmetry_space_group_name_H-M 'P n m a'
_atom_sites_solution_hydrogens geom
_atom_sites_solution_primary direct
_atom_sites_solution_secondary difmap
_audit_creation_method SHELXL-97
_cell_angle_alpha 90.00
_cell_angle_beta 90.00
_cell_angle_gamma 90.00
_cell_formula_units_Z 4
_cell_length_a 6.8010(14)
_cell_length_b 25.729(5)
_cell_length_c 11.498(2)
_cell_measurement_temperature 153(2)
_cell_volume 2012.0(7)
_computing_structure_refinement 'SHELXL-97 (Sheldrick, 1997)'
_computing_structure_solution 'SHELXS-97 (Sheldrick, 1990)'
_diffrn_ambient_temperature 153(2)
_diffrn_measured_fraction_theta_full 0.994
_diffrn_measured_fraction_theta_max 0.994
_diffrn_radiation_monochromator graphite
_diffrn_radiation_source 'fine-focus sealed tube'
_diffrn_radiation_type MoK\a
_diffrn_radiation_wavelength 0.71073
_diffrn_reflns_av_R_equivalents 0.0957
_diffrn_reflns_av_sigmaI/netI 0.0320
_diffrn_reflns_limit_h_max 8
_diffrn_reflns_limit_h_min -8
_diffrn_reflns_limit_k_max 31
_diffrn_reflns_limit_k_min -31
_diffrn_reflns_limit_l_max 14
_diffrn_reflns_limit_l_min -14
_diffrn_reflns_number 24701
_diffrn_reflns_theta_full 26.19
_diffrn_reflns_theta_max 26.19
_diffrn_reflns_theta_min 2.96
_exptl_absorpt_coefficient_mu 0.148
_exptl_absorpt_correction_T_max 0.9854
_exptl_absorpt_correction_T_min 0.9011
_exptl_crystal_density_diffrn 1.533
_exptl_crystal_F_000 944
_exptl_crystal_size_max 0.72
_exptl_crystal_size_mid 0.50
_exptl_crystal_size_min 0.10
_refine_diff_density_max 0.503
_refine_diff_density_min -0.329
_refine_diff_density_rms 0.070
_refine_ls_extinction_method none
_refine_ls_goodness_of_fit_ref 1.175
_refine_ls_hydrogen_treatment mixed
_refine_ls_matrix_type full
_refine_ls_number_parameters 151
_refine_ls_number_reflns 2055
_refine_ls_number_restraints 0
_refine_ls_restrained_S_all 1.175
_refine_ls_R_factor_all 0.0902
_refine_ls_R_factor_gt 0.0855
_refine_ls_shift/su_max 0.000
_refine_ls_shift/su_mean 0.000
_refine_ls_structure_factor_coef Fsqd
_refine_ls_weighting_details 'calc w=1/[\s^2^(Fo^2^)+(0.0945P)^2^+2.6083P] where P=(Fo^2^+2Fc^2^)/3'
_refine_ls_weighting_scheme calc
_refine_ls_wR_factor_gt 0.2147
_refine_ls_wR_factor_ref 0.2189
_reflns_number_gt 1915
_reflns_number_total 2055
_reflns_threshold_expression >2sigma(I)
_cod_data_source_file ja0600227si20060109_045642.cif
_cod_data_source_block diester
_cod_database_code 4110602

loop_
_symmetry_equiv_pos_as_xyz
'x, y, z'
'-x+1/2, -y, z+1/2'
'-x, y+1/2, -z'
'x+1/2, -y+1/2, -z+1/2'
'-x, -y, -z'
'x-1/2, y, -z-1/2'
'x, -y-1/2, z'
'-x-1/2, y-1/2, z-1/2'

loop_
_atom_site_label
_atom_site_type_symbol
_atom_site_fract_x
_atom_site_fract_y
_atom_site_fract_z
_atom_site_U_iso_or_equiv
_atom_site_adp_type
_atom_site_occupancy
_atom_site_symmetry_multiplicity
_atom_site_calc_flag
_atom_site_refinement_flags
O1 O 0.2162(4) 0.46183(9) 0.80094(18) 0.0448(6) Uani 1 1 d .
O2 O 0.2222(3) 0.45383(8) 0.60627(18) 0.0378(6) Uani 1 1 d .
O3 O 0.3745(4) 0.69728(8) 0.6380(2) 0.0484(7) Uani 1 1 d .
C1 C 0.1740(6) 0.39913(12) 0.6203(3) 0.0480(9) Uani 1 1 d .
H1A H 0.2790 0.3819 0.6606 0.069(8) Uiso 1 1 calc R
H1B H 0.1565 0.3835 0.5452 0.069(8) Uiso 1 1 calc R
H1C H 0.0548 0.3959 0.6644 0.069(8) Uiso 1 1 calc R
C2 C 0.2370(4) 0.48109(11) 0.7051(2) 0.0304(6) Uani 1 1 d .
C3 C 0.2771(4) 0.53746(11) 0.6835(2) 0.0279(6) Uani 1 1 d .
C4 C 0.3024(4) 0.55643(11) 0.5717(2) 0.0324(7) Uani 1 1 d .
H4 H 0.2959 0.5330 0.5068 0.040(9) Uiso 1 1 calc R
C5 C 0.3372(5) 0.60925(12) 0.5523(3) 0.0374(7) Uani 1 1 d .
H5 H 0.3572 0.6222 0.4748 0.052(11) Uiso 1 1 calc R
C6 C 0.3423(5) 0.64278(11) 0.6472(3) 0.0352(7) Uani 1 1 d .
C7 C 0.3177(4) 0.62478(12) 0.7606(3) 0.0341(7) Uani 1 1 d .
H7 H 0.3215 0.6485 0.8251 0.032(8) Uiso 1 1 calc R
C8 C 0.2873(4) 0.57170(11) 0.7788(2) 0.0309(6) Uani 1 1 d .
H8 H 0.2734 0.5585 0.8565 0.032(8) Uiso 1 1 calc R
C9 C 0.3984(6) 0.71916(12) 0.5320(3) 0.0487(9) Uani 1 1 d .
C10 C 0.2176(7) 0.71963(13) 0.4466(4) 0.0570(11) Uani 1 1 d .
F1 F 0.2531(7) 0.69848(11) 0.3439(3) 0.1102(15) Uani 1 1 d .
F2 F 0.0517(4) 0.69991(9) 0.4905(3) 0.0816(10) Uani 1 1 d .
F3 F 0.5652(4) 0.70129(8) 0.4765(3) 0.0690(8) Uani 1 1 d .

loop_
_atom_site_aniso_label
_atom_site_aniso_U_11
_atom_site_aniso_U_22
_atom_site_aniso_U_33
_atom_site_aniso_U_23
_atom_site_aniso_U_13
_atom_site_aniso_U_12
O1 0.0719(17) 0.0369(12) 0.0257(11) 0.0039(9) 0.0046(10) -0.0003(11)
O2 0.0585(14) 0.0264(11) 0.0283(11) -0.0015(8) 0.0007(9) -0.0051(9)
O3 0.0741(17) 0.0282(11) 0.0429(13) -0.0023(9) -0.0102(12) -0.0039(11)
C1 0.079(3) 0.0271(15) 0.0381(17) -0.0024(13) 0.0064(17) -0.0077(16)
C2 0.0342(14) 0.0324(14) 0.0246(13) 0.0004(11) 0.0011(11) 0.0024(12)
C3 0.0266(13) 0.0320(14) 0.0249(13) -0.0016(11) 0.0003(10) 0.0017(10)
C4 0.0421(16) 0.0292(14) 0.0260(14) -0.0046(11) -0.0013(11) 0.0020(12)
C5 0.0519(18) 0.0312(15) 0.0291(14) 0.0032(12) -0.0013(13) 0.0018(13)
C6 0.0391(16) 0.0281(14) 0.0384(16) -0.0009(12) -0.0061(13) -0.0007(12)
C7 0.0368(14) 0.0351(15) 0.0304(14) -0.0070(12) -0.0021(12) 0.0026(12)
C8 0.0306(14) 0.0349(14) 0.0271(13) -0.0018(11) -0.0005(11) 0.0018(11)
C9 0.064(2) 0.0253(16) 0.056(2) 0.0028(14) -0.0027(18) 0.0003(14)
C10 0.087(3) 0.0314(19) 0.053(2) -0.0006(15) -0.019(2) -0.0021(18)
F1 0.215(4) 0.0573(17) 0.0579(16) -0.0220(13) -0.034(2) 0.030(2)
F2 0.0633(16) 0.0500(14) 0.131(3) 0.0223(14) -0.0328(16) -0.0128(11)
F3 0.0684(15) 0.0413(12) 0.0973(19) 0.0026(12) 0.0326(14) 0.0048(10)

loop_
_atom_type_symbol
_atom_type_description
_atom_type_scat_dispersion_real
_atom_type_scat_dispersion_imag
_atom_type_scat_source
C C 0.0033 0.0016 'International Tables Vol C Tables 4.2.6.8 and 6.1.1.4'
H H 0.0000 0.0000 'International Tables Vol C Tables 4.2.6.8 and 6.1.1.4'
O O 0.0106 0.0060 'International Tables Vol C Tables 4.2.6.8 and 6.1.1.4'
F F 0.0171 0.0103 'International Tables Vol C Tables 4.2.6.8 and 6.1.1.4'

loop_
_geom_angle_atom_site_label_1
_geom_angle_atom_site_label_2
_geom_angle_atom_site_label_3
_geom_angle
_geom_angle_site_symmetry_1
_geom_angle_site_symmetry_3
C2 O2 C1 115.4(2) . .
C9 O3 C6 119.7(3) . .
O1 C2 O2 123.1(3) . .
O1 C2 C3 124.5(3) . .
O2 C2 C3 112.4(2) . .
C4 C3 C8 119.7(3) . .
C4 C3 C2 121.2(2) . .
C8 C3 C2 119.1(2) . .
C3 C4 C5 120.8(3) . .
C6 C5 C4 118.8(3) . .
C5 C6 C7 121.6(3) . .
C5 C6 O3 123.8(3) . .
C7 C6 O3 114.5(3) . .
C6 C7 C8 118.9(3) . .
C7 C8 C3 120.2(3) . .
O3 C9 F3 112.1(3) . .
O3 C9 C10 118.1(3) . .
F3 C9 C10 110.9(3) . .
O3 C9 C9 114.60(17) . 7_575
F3 C9 C9 109.46(16) . 7_575
C10 C9 C9 89.56(17) . 7_575
F1 C10 F2 109.6(4) . .
F1 C10 C10 114.3(2) . 7_575
F2 C10 C10 112.3(2) . 7_575
F1 C10 C9 114.3(4) . .
F2 C10 C9 114.9(3) . .
C10 C10 C9 90.44(17) 7_575 .

loop_
_geom_bond_atom_site_label_1
_geom_bond_atom_site_label_2
_geom_bond_distance
_geom_bond_site_symmetry_2
O1 C2 1.216(4) .
O2 C2 1.339(3) .
O2 C1 1.454(4) .
O3 C9 1.352(4) .
O3 C6 1.423(4) .
C2 C3 1.496(4) .
C3 C4 1.386(4) .
C3 C8 1.407(4) .
C4 C5 1.397(4) .
C5 C6 1.391(4) .
C6 C7 1.394(4) .
C7 C8 1.397(4) .
C9 F3 1.380(5) .
C9 C10 1.574(6) .
C9 C9 1.587(6) 7_575
C10 F1 1.322(5) .
C10 F2 1.336(5) .
C10 C10 1.563(7) 7_575
